data_4301831
loop_
_publ_author_name
'Jessie D. Monegan'
'Scott D. Bunge'

_publ_contact_author_address
;Department of Chemistry
Kent State University
Kent, OH 44242
;
_publ_contact_author_email sbunge@kent.edu
_publ_contact_author_fax '(+1) 330 672-3816'
_publ_contact_author_name 'Scott D. Bunge'
_publ_contact_author_phone '(+1) 330 672-9445'
_publ_section_title
;
Structurally Characterized 1,1,3,3-Tetramethylguanidine Solvated Magnesium
Aryloxide Complexes: [Mg(\m-OEt)(DBP)(H-TMG)]2, [Mg(\m-OBc)(DBP)(H-TMG)]2,
[Mg(\m-TMBA)(DBP)(H-TMG)]2, [Mg(\m-DPP)(DBP)(H-TMG)]2, [Mg(BMP)2(H-TMG)2],
[Mg(O-2,6-Ph2C6H3)2(H-TMG)2]
;
_journal_name_full 'Inorganic Chemistry'
_journal_page_first 3248
_journal_page_last 3256
_journal_paper_doi 10.1021/ic8022776
_journal_volume 48
_journal_year 2009
_chemical_formula_sum 'C42 H78 Mg2 N6 O4'
_chemical_formula_weight 779.72
_chemical_name_common '[Mg(OEt)(DBP)(H-TMG)]2 (1)'
_chemical_name_systematic
;

 ?

;
_space_group_IT_number 2
_symmetry_cell_setting triclinic
_symmetry_space_group_name_Hall '-P 1'
_symmetry_space_group_name_H-M 'P -1'
_atom_sites_solution_hydrogens geom
_atom_sites_solution_primary direct
_atom_sites_solution_secondary difmap
_audit_creation_method SHELXL-97
_cell_angle_alpha 80.553(9)
_cell_angle_beta 87.780(9)
_cell_angle_gamma 74.550(8)
_cell_formula_units_Z 2
_cell_length_a 9.817(4)
_cell_length_b 15.642(7)
_cell_length_c 16.383(7)
_cell_measurement_temperature 100(2)
_cell_volume 2391.9(18)
_computing_cell_refinement 'Bruker XSCANS'
_computing_data_collection 'Bruker XSCANS'
_computing_data_reduction 'Bruker SHELXTL'
_computing_molecular_graphics 'Bruker SHELXTL'
_computing_publication_material 'Bruker SHELXTL'
_computing_structure_refinement 'SHELXL-97 (Sheldrick, 1997)'
_computing_structure_solution 'SHELXS-97 (Sheldrick, 1990)'
_diffrn_ambient_temperature 100(2)
_diffrn_measured_fraction_theta_full 0.997
_diffrn_measured_fraction_theta_max 0.997
_diffrn_measurement_device_type 'Bruker P4'
_diffrn_measurement_method '\w scans'
_diffrn_radiation_monochromator graphite
_diffrn_radiation_source 'fine-focus sealed tube'
_diffrn_radiation_type MoK\a
_diffrn_radiation_wavelength 0.71073
_diffrn_reflns_av_R_equivalents 0.1845
_diffrn_reflns_av_sigmaI/netI 0.2828
_diffrn_reflns_limit_h_max 11
_diffrn_reflns_limit_h_min -11
_diffrn_reflns_limit_k_max 18
_diffrn_reflns_limit_k_min -18
_diffrn_reflns_limit_l_max 19
_diffrn_reflns_limit_l_min -19
_diffrn_reflns_number 19101
_diffrn_reflns_theta_full 25.05
_diffrn_reflns_theta_max 25.05
_diffrn_reflns_theta_min 1.26
_exptl_absorpt_coefficient_mu 0.093
_exptl_absorpt_correction_T_max 0.9862
_exptl_absorpt_correction_T_min 0.9772
_exptl_absorpt_correction_type multi-scan
_exptl_absorpt_process_details SADABS
_exptl_crystal_colour colorless
_exptl_crystal_density_diffrn 1.083
_exptl_crystal_density_meas ?
_exptl_crystal_density_method .
_exptl_crystal_description irregular
_exptl_crystal_F_000 856
_exptl_crystal_size_max 0.25
_exptl_crystal_size_mid 0.20
_exptl_crystal_size_min 0.15
_refine_diff_density_max 0.253
_refine_diff_density_min -0.281
_refine_diff_density_rms 0.058
_refine_ls_extinction_method none
_refine_ls_goodness_of_fit_ref 0.867
_refine_ls_hydrogen_treatment constr
_refine_ls_matrix_type full
_refine_ls_number_parameters 509
_refine_ls_number_reflns 8447
_refine_ls_number_restraints 0
_refine_ls_restrained_S_all 0.867
_refine_ls_R_factor_all 0.2002
_refine_ls_R_factor_gt 0.0623
_refine_ls_shift/su_max 0.000
_refine_ls_shift/su_mean 0.000
_refine_ls_structure_factor_coef Fsqd
_refine_ls_weighting_details 'calc w=1/[\s^2^(Fo^2^)+(0.0505P)^2^+0.0000P] where P=(Fo^2^+2Fc^2^)/3'
_refine_ls_weighting_scheme calc
_refine_ls_wR_factor_gt 0.1416
_refine_ls_wR_factor_ref 0.1820
_reflns_number_gt 3055
_reflns_number_total 8447
_reflns_threshold_expression >2sigma(I)
_cod_data_source_file ic8022776_si_002_1.cif
_cod_data_source_block jdm001_0m
_cod_depositor_comments
;
The following automatic conversions were performed:
'_symmetry_cell_setting' value 'Triclinic' changed to 'triclinic'
according to '/home/saulius/struct/CIF-dictionaries/cif_core.dic'
dictionary named 'cif_core.dic' version 2.4.1 from
2010-06-29.

'_exptl_absorpt_correction_type' value 'MULTI-SCAN' changed
to 'multi-scan' according to
'/home/saulius/struct/CIF-dictionaries/cif_core.dic' dictionary named
'cif_core.dic' version 2.4.1 from 2010-06-29.

Automatic conversion script
Id: cif_fix_enum 1527 2010-12-29 10:47:43Z saulius 
;
_cod_database_code 4301831

loop_
_symmetry_equiv_pos_as_xyz
'x, y, z'
'-x, -y, -z'

loop_
_atom_site_label
_atom_site_type_symbol
_atom_site_fract_x
_atom_site_fract_y
_atom_site_fract_z
_atom_site_U_iso_or_equiv
_atom_site_adp_type
_atom_site_occupancy
_atom_site_symmetry_multiplicity
_atom_site_calc_flag
_atom_site_refinement_flags
_atom_site_disorder_assembly
_atom_site_disorder_group
Mg1 Mg 0.42677(18) 0.17167(11) 0.21821(11) 0.0234(4) Uani 1 1 d . . .
Mg2 Mg 0.28312(17) 0.30731(11) 0.31399(10) 0.0224(4) Uani 1 1 d . . .
N1 N 0.1657(4) 0.3301(3) 0.4191(3) 0.0328(12) Uani 1 1 d . . .
H1 H 0.1462 0.3878 0.4220 0.039 Uiso 1 1 calc R . .
N2 N 0.1781(5) 0.2072(3) 0.5200(3) 0.0385(13) Uani 1 1 d . . .
N3 N -0.0186(5) 0.3270(3) 0.5160(3) 0.0462(14) Uani 1 1 d . . .
N4 N 0.4978(4) 0.2553(3) 0.1254(3) 0.0288(11) Uani 1 1 d . . .
H4 H 0.5318 0.2931 0.1473 0.035 Uiso 1 1 calc R . .
N5 N 0.4323(5) 0.2395(3) -0.0038(3) 0.0348(12) Uani 1 1 d . . .
N6 N 0.5973(5) 0.3185(3) 0.0041(3) 0.0392(13) Uani 1 1 d . . .
O1 O 0.2300(3) 0.2310(2) 0.2434(2) 0.0275(9) Uani 1 1 d . . .
O2 O 0.4690(3) 0.2228(2) 0.3136(2) 0.0229(8) Uani 1 1 d . . .
O3 O 0.2695(3) 0.4278(2) 0.2672(2) 0.0241(9) Uani 1 1 d . . .
O4 O 0.5034(3) 0.0507(2) 0.2089(2) 0.0251(9) Uani 1 1 d . . .
C1 C 0.0976(6) 0.2260(4) 0.2149(4) 0.0380(15) Uani 1 1 d . . .
H1A H 0.1124 0.1735 0.1858 0.046 Uiso 1 1 calc R . .
H1B H 0.0555 0.2807 0.1750 0.046 Uiso 1 1 calc R . .
C2 C -0.0036(6) 0.2171(4) 0.2866(4) 0.0551(19) Uani 1 1 d . . .
H2A H 0.0385 0.1634 0.3264 0.083 Uiso 1 1 calc R . .
H2B H -0.0928 0.2119 0.2656 0.083 Uiso 1 1 calc R . .
H2C H -0.0218 0.2703 0.3138 0.083 Uiso 1 1 calc R . .
C3 C 0.6001(5) 0.2083(3) 0.3539(3) 0.0289(14) Uani 1 1 d . . .
H3A H 0.5874 0.2470 0.3973 0.035 Uiso 1 1 calc R . .
H3B H 0.6686 0.2264 0.3132 0.035 Uiso 1 1 calc R . .
C4 C 0.6605(6) 0.1110(3) 0.3931(3) 0.0379(15) Uani 1 1 d . . .
H4A H 0.5962 0.0939 0.4361 0.057 Uiso 1 1 calc R . .
H4B H 0.7529 0.1041 0.4179 0.057 Uiso 1 1 calc R . .
H4C H 0.6714 0.0722 0.3507 0.057 Uiso 1 1 calc R . .
C5 C 0.5678(5) -0.0363(3) 0.2278(3) 0.0228(12) Uani 1 1 d . . .
C6 C 0.4976(5) -0.0960(3) 0.2769(3) 0.0259(13) Uani 1 1 d . . .
C7 C 0.5704(6) -0.1857(3) 0.2978(3) 0.0300(14) Uani 1 1 d . . .
H7 H 0.5245 -0.2253 0.3309 0.036 Uiso 1 1 calc R . .
C8 C 0.7068(6) -0.2197(3) 0.2722(3) 0.0349(15) Uani 1 1 d . . .
H8 H 0.7541 -0.2813 0.2881 0.042 Uiso 1 1 calc R . .
C9 C 0.7745(6) -0.1618(3) 0.2226(3) 0.0295(14) Uani 1 1 d . . .
H9 H 0.8685 -0.1851 0.2048 0.035 Uiso 1 1 calc R . .
C10 C 0.7074(5) -0.0703(3) 0.1983(3) 0.0269(13) Uani 1 1 d . . .
C11 C 0.3450(6) -0.0625(3) 0.3062(4) 0.0319(14) Uani 1 1 d . . .
C12 C 0.2912(7) -0.1384(4) 0.3571(4) 0.0529(19) Uani 1 1 d . . .
H12A H 0.2949 -0.1852 0.3233 0.079 Uiso 1 1 calc R . .
H12B H 0.1935 -0.1143 0.3740 0.079 Uiso 1 1 calc R . .
H12C H 0.3510 -0.1642 0.4063 0.079 Uiso 1 1 calc R . .
C13 C 0.2470(6) -0.0230(4) 0.2306(4) 0.0435(16) Uani 1 1 d . . .
H13A H 0.2791 0.0257 0.1969 0.065 Uiso 1 1 calc R . .
H13B H 0.1502 0.0006 0.2492 0.065 Uiso 1 1 calc R . .
H13C H 0.2493 -0.0701 0.1974 0.065 Uiso 1 1 calc R . .
C14 C 0.3319(6) 0.0071(3) 0.3638(3) 0.0374(15) Uani 1 1 d . . .
H14A H 0.3836 -0.0216 0.4153 0.056 Uiso 1 1 calc R . .
H14B H 0.2320 0.0318 0.3762 0.056 Uiso 1 1 calc R . .
H14C H 0.3716 0.0557 0.3367 0.056 Uiso 1 1 calc R . .
C15 C 0.7858(6) -0.0106(3) 0.1409(3) 0.0304(14) Uani 1 1 d . . .
C16 C 0.9295(6) -0.0633(4) 0.1141(4) 0.0436(17) Uani 1 1 d . . .
H16A H 0.9895 -0.0905 0.1630 0.065 Uiso 1 1 calc R . .
H16B H 0.9740 -0.0228 0.0772 0.065 Uiso 1 1 calc R . .
H16C H 0.9174 -0.1107 0.0848 0.065 Uiso 1 1 calc R . .
C17 C 0.8116(6) 0.0628(3) 0.1852(3) 0.0346(15) Uani 1 1 d . . .
H17A H 0.8634 0.0350 0.2369 0.052 Uiso 1 1 calc R . .
H17B H 0.7207 0.1029 0.1975 0.052 Uiso 1 1 calc R . .
H17C H 0.8671 0.0974 0.1494 0.052 Uiso 1 1 calc R . .
C18 C 0.6978(6) 0.0332(3) 0.0613(3) 0.0368(15) Uani 1 1 d . . .
H18A H 0.7479 0.0712 0.0253 0.055 Uiso 1 1 calc R . .
H18B H 0.6056 0.0700 0.0760 0.055 Uiso 1 1 calc R . .
H18C H 0.6843 -0.0138 0.0321 0.055 Uiso 1 1 calc R . .
C19 C 0.2503(5) 0.5160(3) 0.2471(3) 0.0206(12) Uani 1 1 d . . .
C20 C 0.3489(5) 0.5580(3) 0.2731(3) 0.0230(13) Uani 1 1 d . . .
C21 C 0.3250(5) 0.6508(3) 0.2508(3) 0.0285(14) Uani 1 1 d . . .
H21 H 0.3910 0.6792 0.2679 0.034 Uiso 1 1 calc R . .
C22 C 0.2084(6) 0.7029(3) 0.2048(3) 0.0322(14) Uani 1 1 d . . .
H22 H 0.1923 0.7663 0.1923 0.039 Uiso 1 1 calc R . .
C23 C 0.1157(6) 0.6608(3) 0.1774(3) 0.0291(14) Uani 1 1 d . . .
H23 H 0.0378 0.6963 0.1439 0.035 Uiso 1 1 calc R . .
C24 C 0.1314(5) 0.5685(3) 0.1968(3) 0.0232(13) Uani 1 1 d . . .
C25 C 0.4838(5) 0.5031(3) 0.3210(3) 0.0241(13) Uani 1 1 d . . .
C26 C 0.5762(5) 0.5637(3) 0.3403(4) 0.0348(15) Uani 1 1 d . . .
H26A H 0.6006 0.5974 0.2885 0.052 Uiso 1 1 calc R . .
H26B H 0.6629 0.5263 0.3688 0.052 Uiso 1 1 calc R . .
H26C H 0.5235 0.6058 0.3758 0.052 Uiso 1 1 calc R . .
C27 C 0.4470(5) 0.4539(3) 0.4044(3) 0.0297(14) Uani 1 1 d . . .
H27A H 0.3931 0.4979 0.4378 0.045 Uiso 1 1 calc R . .
H27B H 0.5343 0.4188 0.4338 0.045 Uiso 1 1 calc R . .
H27C H 0.3902 0.4135 0.3949 0.045 Uiso 1 1 calc R . .
C28 C 0.5744(5) 0.4367(3) 0.2681(3) 0.0277(13) Uani 1 1 d . . .
H28A H 0.5201 0.3964 0.2549 0.041 Uiso 1 1 calc R . .
H28B H 0.6599 0.4014 0.2989 0.041 Uiso 1 1 calc R . .
H28C H 0.6009 0.4702 0.2167 0.041 Uiso 1 1 calc R . .
C29 C 0.0282(5) 0.5253(3) 0.1622(3) 0.0275(13) Uani 1 1 d . . .
C30 C -0.0466(6) 0.4783(4) 0.2334(3) 0.0377(15) Uani 1 1 d . . .
H30A H -0.1096 0.4490 0.2104 0.057 Uiso 1 1 calc R . .
H30B H -0.1018 0.5229 0.2658 0.057 Uiso 1 1 calc R . .
H30C H 0.0242 0.4331 0.2692 0.057 Uiso 1 1 calc R . .
C31 C 0.1071(6) 0.4587(3) 0.1060(3) 0.0324(14) Uani 1 1 d . . .
H31A H 0.1809 0.4117 0.1381 0.049 Uiso 1 1 calc R . .
H31B H 0.1504 0.4907 0.0601 0.049 Uiso 1 1 calc R . .
H31C H 0.0404 0.4314 0.0840 0.049 Uiso 1 1 calc R . .
C32 C -0.0911(6) 0.5952(4) 0.1095(3) 0.0431(16) Uani 1 1 d . . .
H32A H -0.1558 0.5646 0.0901 0.065 Uiso 1 1 calc R . .
H32B H -0.0499 0.6258 0.0618 0.065 Uiso 1 1 calc R . .
H32C H -0.1432 0.6394 0.1432 0.065 Uiso 1 1 calc R . .
C33 C 0.5091(6) 0.2707(3) 0.0455(4) 0.0325(14) Uani 1 1 d . . .
C34 C 0.3153(6) 0.2053(4) 0.0320(3) 0.0415(16) Uani 1 1 d . . .
H34A H 0.3523 0.1446 0.0628 0.062 Uiso 1 1 calc R . .
H34B H 0.2525 0.2033 -0.0123 0.062 Uiso 1 1 calc R . .
H34C H 0.2625 0.2449 0.0695 0.062 Uiso 1 1 calc R . .
C35 C 0.4851(6) 0.2103(4) -0.0825(3) 0.0447(16) Uani 1 1 d . . .
H35A H 0.5801 0.2187 -0.0928 0.067 Uiso 1 1 calc R . .
H35B H 0.4217 0.2460 -0.1276 0.067 Uiso 1 1 calc R . .
H35C H 0.4889 0.1466 -0.0798 0.067 Uiso 1 1 calc R . .
C36 C 0.5374(7) 0.3918(4) -0.0630(4) 0.055(2) Uani 1 1 d . . .
H36A H 0.4725 0.3732 -0.0961 0.082 Uiso 1 1 calc R . .
H36B H 0.6137 0.4063 -0.0982 0.082 Uiso 1 1 calc R . .
H36C H 0.4858 0.4449 -0.0395 0.082 Uiso 1 1 calc R . .
C37 C 0.7099(6) 0.3342(4) 0.0514(4) 0.0464(17) Uani 1 1 d . . .
H37A H 0.6689 0.3805 0.0855 0.070 Uiso 1 1 calc R . .
H37B H 0.7786 0.3541 0.0131 0.070 Uiso 1 1 calc R . .
H37C H 0.7574 0.2783 0.0871 0.070 Uiso 1 1 calc R . .
C38 C 0.1090(6) 0.2901(4) 0.4837(3) 0.0341(15) Uani 1 1 d . . .
C39 C -0.1170(7) 0.4039(4) 0.4670(4) 0.072(2) Uani 1 1 d . . .
H39A H -0.0938 0.4595 0.4740 0.107 Uiso 1 1 calc R . .
H39B H -0.2138 0.4066 0.4858 0.107 Uiso 1 1 calc R . .
H39C H -0.1093 0.3972 0.4084 0.107 Uiso 1 1 calc R . .
C40 C -0.0438(7) 0.3192(5) 0.6049(4) 0.068(2) Uani 1 1 d . . .
H40A H 0.0279 0.2680 0.6338 0.103 Uiso 1 1 calc R . .
H40B H -0.1378 0.3098 0.6168 0.103 Uiso 1 1 calc R . .
H40C H -0.0384 0.3744 0.6240 0.103 Uiso 1 1 calc R . .
C41 C 0.3281(6) 0.1721(4) 0.5032(4) 0.0456(17) Uani 1 1 d . . .
H41A H 0.3388 0.1468 0.4517 0.068 Uiso 1 1 calc R . .
H41B H 0.3714 0.1250 0.5490 0.068 Uiso 1 1 calc R . .
H41C H 0.3749 0.2208 0.4978 0.068 Uiso 1 1 calc R . .
C42 C 0.1076(7) 0.1400(4) 0.5568(4) 0.063(2) Uani 1 1 d . . .
H42A H 0.0051 0.1658 0.5534 0.095 Uiso 1 1 calc R . .
H42B H 0.1362 0.1201 0.6150 0.095 Uiso 1 1 calc R . .
H42C H 0.1339 0.0885 0.5271 0.095 Uiso 1 1 calc R . .

loop_
_atom_site_aniso_label
_atom_site_aniso_U_11
_atom_site_aniso_U_22
_atom_site_aniso_U_33
_atom_site_aniso_U_23
_atom_site_aniso_U_13
_atom_site_aniso_U_12
Mg1 0.0254(10) 0.0193(10) 0.0231(10) -0.0038(8) 0.0034(8) -0.0021(8)
Mg2 0.0233(10) 0.0175(10) 0.0248(11) -0.0020(8) 0.0034(8) -0.0043(8)
N1 0.042(3) 0.027(3) 0.028(3) -0.002(2) 0.008(2) -0.009(2)
N2 0.038(3) 0.036(3) 0.034(3) 0.007(2) -0.001(2) -0.004(2)
N3 0.029(3) 0.065(4) 0.025(3) 0.005(3) 0.010(2) 0.011(3)
N4 0.045(3) 0.021(3) 0.019(3) -0.001(2) 0.006(2) -0.008(2)
N5 0.041(3) 0.038(3) 0.025(3) -0.005(2) -0.001(2) -0.009(2)
N6 0.050(3) 0.034(3) 0.032(3) 0.002(2) 0.006(3) -0.014(3)
O1 0.024(2) 0.024(2) 0.035(2) -0.0038(17) 0.0015(18) -0.0071(16)
O2 0.023(2) 0.0177(19) 0.024(2) 0.0009(15) 0.0009(16) -0.0006(15)
O3 0.029(2) 0.017(2) 0.024(2) 0.0025(16) -0.0032(16) -0.0064(16)
O4 0.028(2) 0.016(2) 0.029(2) -0.0039(16) 0.0013(17) -0.0016(16)
C1 0.032(4) 0.029(3) 0.055(4) -0.010(3) -0.002(3) -0.008(3)
C2 0.031(4) 0.055(4) 0.084(6) -0.016(4) 0.014(4) -0.017(3)
C3 0.019(3) 0.029(3) 0.037(4) -0.003(3) -0.006(3) -0.005(2)
C4 0.032(3) 0.031(4) 0.041(4) 0.002(3) -0.005(3) 0.003(3)
C5 0.024(3) 0.019(3) 0.025(3) -0.008(2) -0.003(2) -0.003(2)
C6 0.029(3) 0.014(3) 0.034(3) -0.008(2) 0.002(3) -0.001(2)
C7 0.042(4) 0.019(3) 0.030(3) -0.002(2) -0.001(3) -0.008(3)
C8 0.039(4) 0.015(3) 0.045(4) 0.003(3) -0.007(3) -0.001(3)
C9 0.030(3) 0.020(3) 0.034(3) -0.007(3) -0.002(3) 0.004(3)
C10 0.029(3) 0.017(3) 0.034(3) -0.004(2) 0.001(3) -0.006(2)
C11 0.031(3) 0.022(3) 0.045(4) -0.011(3) 0.011(3) -0.011(3)
C12 0.057(4) 0.034(4) 0.077(5) -0.021(3) 0.027(4) -0.026(3)
C13 0.027(4) 0.053(4) 0.055(4) -0.016(3) -0.006(3) -0.014(3)
C14 0.046(4) 0.025(3) 0.041(4) -0.004(3) 0.013(3) -0.012(3)
C15 0.028(3) 0.028(3) 0.033(4) -0.009(3) 0.005(3) -0.002(3)
C16 0.031(4) 0.046(4) 0.052(4) -0.005(3) 0.011(3) -0.010(3)
C17 0.034(4) 0.032(4) 0.038(4) -0.002(3) 0.002(3) -0.012(3)
C18 0.039(4) 0.035(4) 0.033(4) -0.003(3) 0.003(3) -0.006(3)
C19 0.025(3) 0.019(3) 0.017(3) -0.007(2) 0.005(2) -0.003(2)
C20 0.023(3) 0.020(3) 0.022(3) -0.004(2) -0.001(2) 0.000(2)
C21 0.031(3) 0.022(3) 0.031(3) -0.006(3) 0.001(3) -0.003(3)
C22 0.039(4) 0.019(3) 0.034(4) -0.003(3) 0.002(3) 0.000(3)
C23 0.030(3) 0.027(3) 0.024(3) -0.005(3) 0.004(3) 0.003(3)
C24 0.027(3) 0.017(3) 0.020(3) -0.003(2) 0.002(2) 0.002(2)
C25 0.023(3) 0.023(3) 0.023(3) 0.001(2) -0.005(2) -0.003(2)
C26 0.033(3) 0.026(3) 0.046(4) -0.004(3) -0.006(3) -0.009(3)
C27 0.032(3) 0.032(3) 0.026(3) -0.002(3) -0.005(3) -0.010(3)
C28 0.025(3) 0.021(3) 0.033(3) -0.004(2) 0.000(3) 0.000(2)
C29 0.025(3) 0.028(3) 0.022(3) -0.004(3) -0.005(3) 0.005(2)
C30 0.027(3) 0.047(4) 0.035(4) -0.006(3) -0.007(3) -0.003(3)
C31 0.038(4) 0.031(3) 0.028(3) -0.009(3) -0.009(3) -0.004(3)
C32 0.037(4) 0.047(4) 0.035(4) -0.007(3) -0.016(3) 0.008(3)
C33 0.038(4) 0.023(3) 0.032(4) 0.003(3) 0.003(3) -0.005(3)
C34 0.046(4) 0.044(4) 0.033(4) -0.005(3) -0.008(3) -0.009(3)
C35 0.052(4) 0.051(4) 0.032(4) -0.008(3) -0.002(3) -0.013(3)
C36 0.095(6) 0.028(4) 0.030(4) 0.010(3) 0.006(4) -0.006(3)
C37 0.062(5) 0.042(4) 0.040(4) -0.001(3) 0.009(3) -0.025(3)
C38 0.029(3) 0.044(4) 0.024(3) -0.006(3) 0.002(3) -0.001(3)
C39 0.044(5) 0.094(6) 0.049(5) 0.005(4) 0.004(4) 0.019(4)
C40 0.049(5) 0.096(6) 0.039(5) -0.001(4) 0.010(4) 0.011(4)
C41 0.044(4) 0.047(4) 0.033(4) -0.003(3) 0.009(3) 0.007(3)
C42 0.062(5) 0.052(5) 0.069(5) 0.013(4) 0.012(4) -0.019(4)

loop_
_atom_type_symbol
_atom_type_description
_atom_type_scat_dispersion_real
_atom_type_scat_dispersion_imag
_atom_type_scat_source
C C 0.0033 0.0016 'International Tables Vol C Tables 4.2.6.8 and 6.1.1.4'
H H 0.0000 0.0000 'International Tables Vol C Tables 4.2.6.8 and 6.1.1.4'
N N 0.0061 0.0033 'International Tables Vol C Tables 4.2.6.8 and 6.1.1.4'
O O 0.0106 0.0060 'International Tables Vol C Tables 4.2.6.8 and 6.1.1.4'
Mg Mg 0.0486 0.0363 'International Tables Vol C Tables 4.2.6.8 and 6.1.1.4'

loop_
_geom_angle_atom_site_label_1
_geom_angle_atom_site_label_2
_geom_angle_atom_site_label_3
_geom_angle
_geom_angle_site_symmetry_1
_geom_angle_site_symmetry_3
_geom_angle_publ_flag
O4 Mg1 O1 127.50(17) . . ?
O4 Mg1 O2 121.90(16) . . ?
O1 Mg1 O2 83.23(15) . . ?
O4 Mg1 N4 111.55(17) . . ?
O1 Mg1 N4 108.36(16) . . ?
O2 Mg1 N4 98.39(17) . . ?
O3 Mg2 O2 116.84(16) . . ?
O3 Mg2 O1 117.29(16) . . ?
O2 Mg2 O1 83.88(15) . . ?
O3 Mg2 N1 98.44(17) . . ?
O2 Mg2 N1 124.22(18) . . ?
O1 Mg2 N1 117.75(17) . . ?
C38 N1 Mg2 143.2(4) . . ?
C38 N1 H1 108.4 . . ?
Mg2 N1 H1 108.4 . . ?
C38 N2 C42 123.4(5) . . ?
C38 N2 C41 119.7(5) . . ?
C42 N2 C41 114.7(5) . . ?
C38 N3 C40 122.5(5) . . ?
C38 N3 C39 119.4(5) . . ?
C40 N3 C39 113.9(5) . . ?
C33 N4 Mg1 141.0(4) . . ?
C33 N4 H4 109.5 . . ?
Mg1 N4 H4 109.5 . . ?
C33 N5 C34 118.9(5) . . ?
C33 N5 C35 123.0(5) . . ?
C34 N5 C35 115.0(5) . . ?
C33 N6 C36 118.3(5) . . ?
C33 N6 C37 118.2(5) . . ?
C36 N6 C37 114.3(5) . . ?
C1 O1 Mg2 133.0(3) . . ?
C1 O1 Mg1 132.8(3) . . ?
Mg2 O1 Mg1 94.02(16) . . ?
C3 O2 Mg2 136.0(3) . . ?
C3 O2 Mg1 128.8(3) . . ?
Mg2 O2 Mg1 94.43(16) . . ?
C19 O3 Mg2 169.9(3) . . ?
C5 O4 Mg1 161.4(3) . . ?
O1 C1 C2 111.0(5) . . ?
O1 C1 H1A 109.4 . . ?
C2 C1 H1A 109.4 . . ?
O1 C1 H1B 109.4 . . ?
C2 C1 H1B 109.4 . . ?
H1A C1 H1B 108.0 . . ?
C1 C2 H2A 109.5 . . ?
C1 C2 H2B 109.5 . . ?
H2A C2 H2B 109.5 . . ?
C1 C2 H2C 109.5 . . ?
H2A C2 H2C 109.5 . . ?
H2B C2 H2C 109.5 . . ?
O2 C3 C4 112.7(4) . . ?
O2 C3 H3A 109.0 . . ?
C4 C3 H3A 109.0 . . ?
O2 C3 H3B 109.0 . . ?
C4 C3 H3B 109.0 . . ?
H3A C3 H3B 107.8 . . ?
C3 C4 H4A 109.5 . . ?
C3 C4 H4B 109.5 . . ?
H4A C4 H4B 109.5 . . ?
C3 C4 H4C 109.5 . . ?
H4A C4 H4C 109.5 . . ?
H4B C4 H4C 109.5 . . ?
O4 C5 C10 119.7(4) . . ?
O4 C5 C6 120.4(4) . . ?
C10 C5 C6 120.0(4) . . ?
C7 C6 C5 118.5(5) . . ?
C7 C6 C11 120.2(5) . . ?
C5 C6 C11 121.3(4) . . ?
C8 C7 C6 122.7(5) . . ?
C8 C7 H7 118.7 . . ?
C6 C7 H7 118.7 . . ?
C7 C8 C9 118.9(5) . . ?
C7 C8 H8 120.5 . . ?
C9 C8 H8 120.5 . . ?
C8 C9 C10 121.8(5) . . ?
C8 C9 H9 119.1 . . ?
C10 C9 H9 119.1 . . ?
C9 C10 C5 118.0(5) . . ?
C9 C10 C15 119.4(5) . . ?
C5 C10 C15 122.6(4) . . ?
C14 C11 C6 111.8(4) . . ?
C14 C11 C12 105.1(4) . . ?
C6 C11 C12 112.1(4) . . ?
C14 C11 C13 110.6(4) . . ?
C6 C11 C13 109.4(4) . . ?
C12 C11 C13 107.7(5) . . ?
C11 C12 H12A 109.5 . . ?
C11 C12 H12B 109.5 . . ?
H12A C12 H12B 109.5 . . ?
C11 C12 H12C 109.5 . . ?
H12A C12 H12C 109.5 . . ?
H12B C12 H12C 109.5 . . ?
C11 C13 H13A 109.5 . . ?
C11 C13 H13B 109.5 . . ?
H13A C13 H13B 109.5 . . ?
C11 C13 H13C 109.5 . . ?
H13A C13 H13C 109.5 . . ?
H13B C13 H13C 109.5 . . ?
C11 C14 H14A 109.5 . . ?
C11 C14 H14B 109.5 . . ?
H14A C14 H14B 109.5 . . ?
C11 C14 H14C 109.5 . . ?
H14A C14 H14C 109.5 . . ?
H14B C14 H14C 109.5 . . ?
C16 C15 C17 107.0(5) . . ?
C16 C15 C10 112.6(4) . . ?
C17 C15 C10 110.5(4) . . ?
C16 C15 C18 107.1(4) . . ?
C17 C15 C18 109.6(4) . . ?
C10 C15 C18 109.9(4) . . ?
C15 C16 H16A 109.5 . . ?
C15 C16 H16B 109.5 . . ?
H16A C16 H16B 109.5 . . ?
C15 C16 H16C 109.5 . . ?
H16A C16 H16C 109.5 . . ?
H16B C16 H16C 109.5 . . ?
C15 C17 H17A 109.5 . . ?
C15 C17 H17B 109.5 . . ?
H17A C17 H17B 109.5 . . ?
C15 C17 H17C 109.5 . . ?
H17A C17 H17C 109.5 . . ?
H17B C17 H17C 109.5 . . ?
C15 C18 H18A 109.5 . . ?
C15 C18 H18B 109.5 . . ?
H18A C18 H18B 109.5 . . ?
C15 C18 H18C 109.5 . . ?
H18A C18 H18C 109.5 . . ?
H18B C18 H18C 109.5 . . ?
O3 C19 C20 120.3(4) . . ?
O3 C19 C24 119.7(5) . . ?
C20 C19 C24 119.9(5) . . ?
C21 C20 C19 118.7(5) . . ?
C21 C20 C25 119.8(5) . . ?
C19 C20 C25 121.5(4) . . ?
C22 C21 C20 122.2(5) . . ?
C22 C21 H21 118.9 . . ?
C20 C21 H21 118.9 . . ?
C21 C22 C23 118.6(5) . . ?
C21 C22 H22 120.7 . . ?
C23 C22 H22 120.7 . . ?
C22 C23 C24 123.0(5) . . ?
C22 C23 H23 118.5 . . ?
C24 C23 H23 118.5 . . ?
C23 C24 C19 117.6(5) . . ?
C23 C24 C29 120.6(5) . . ?
C19 C24 C29 121.8(4) . . ?
C27 C25 C28 111.2(4) . . ?
C27 C25 C20 110.7(4) . . ?
C28 C25 C20 109.5(4) . . ?
C27 C25 C26 106.8(4) . . ?
C28 C25 C26 106.7(4) . . ?
C20 C25 C26 111.8(4) . . ?
C25 C26 H26A 109.5 . . ?
C25 C26 H26B 109.5 . . ?
H26A C26 H26B 109.5 . . ?
C25 C26 H26C 109.5 . . ?
H26A C26 H26C 109.5 . . ?
H26B C26 H26C 109.5 . . ?
C25 C27 H27A 109.5 . . ?
C25 C27 H27B 109.5 . . ?
H27A C27 H27B 109.5 . . ?
C25 C27 H27C 109.5 . . ?
H27A C27 H27C 109.5 . . ?
H27B C27 H27C 109.5 . . ?
C25 C28 H28A 109.5 . . ?
C25 C28 H28B 109.5 . . ?
H28A C28 H28B 109.5 . . ?
C25 C28 H28C 109.5 . . ?
H28A C28 H28C 109.5 . . ?
H28B C28 H28C 109.5 . . ?
C24 C29 C31 109.9(4) . . ?
C24 C29 C30 110.3(4) . . ?
C31 C29 C30 111.1(4) . . ?
C24 C29 C32 112.5(4) . . ?
C31 C29 C32 107.2(4) . . ?
C30 C29 C32 105.8(4) . . ?
C29 C30 H30A 109.5 . . ?
C29 C30 H30B 109.5 . . ?
H30A C30 H30B 109.5 . . ?
C29 C30 H30C 109.5 . . ?
H30A C30 H30C 109.5 . . ?
H30B C30 H30C 109.5 . . ?
C29 C31 H31A 109.5 . . ?
C29 C31 H31B 109.5 . . ?
H31A C31 H31B 109.5 . . ?
C29 C31 H31C 109.5 . . ?
H31A C31 H31C 109.5 . . ?
H31B C31 H31C 109.5 . . ?
C29 C32 H32A 109.5 . . ?
C29 C32 H32B 109.5 . . ?
H32A C32 H32B 109.5 . . ?
C29 C32 H32C 109.5 . . ?
H32A C32 H32C 109.5 . . ?
H32B C32 H32C 109.5 . . ?
N4 C33 N5 120.9(5) . . ?
N4 C33 N6 124.3(6) . . ?
N5 C33 N6 114.8(5) . . ?
N5 C34 H34A 109.5 . . ?
N5 C34 H34B 109.5 . . ?
H34A C34 H34B 109.5 . . ?
N5 C34 H34C 109.5 . . ?
H34A C34 H34C 109.5 . . ?
H34B C34 H34C 109.5 . . ?
N5 C35 H35A 109.5 . . ?
N5 C35 H35B 109.5 . . ?
H35A C35 H35B 109.5 . . ?
N5 C35 H35C 109.5 . . ?
H35A C35 H35C 109.5 . . ?
H35B C35 H35C 109.5 . . ?
N6 C36 H36A 109.5 . . ?
N6 C36 H36B 109.5 . . ?
H36A C36 H36B 109.5 . . ?
N6 C36 H36C 109.5 . . ?
H36A C36 H36C 109.5 . . ?
H36B C36 H36C 109.5 . . ?
N6 C37 H37A 109.5 . . ?
N6 C37 H37B 109.5 . . ?
H37A C37 H37B 109.5 . . ?
N6 C37 H37C 109.5 . . ?
H37A C37 H37C 109.5 . . ?
H37B C37 H37C 109.5 . . ?
N1 C38 N2 119.4(5) . . ?
N1 C38 N3 124.0(5) . . ?
N2 C38 N3 116.7(5) . . ?
N3 C39 H39A 109.5 . . ?
N3 C39 H39B 109.5 . . ?
H39A C39 H39B 109.5 . . ?
N3 C39 H39C 109.5 . . ?
H39A C39 H39C 109.5 . . ?
H39B C39 H39C 109.5 . . ?
N3 C40 H40A 109.5 . . ?
N3 C40 H40B 109.5 . . ?
H40A C40 H40B 109.5 . . ?
N3 C40 H40C 109.5 . . ?
H40A C40 H40C 109.5 . . ?
H40B C40 H40C 109.5 . . ?
N2 C41 H41A 109.5 . . ?
N2 C41 H41B 109.5 . . ?
H41A C41 H41B 109.5 . . ?
N2 C41 H41C 109.5 . . ?
H41A C41 H41C 109.5 . . ?
H41B C41 H41C 109.5 . . ?
N2 C42 H42A 109.5 . . ?
N2 C42 H42B 109.5 . . ?
H42A C42 H42B 109.5 . . ?
N2 C42 H42C 109.5 . . ?
H42A C42 H42C 109.5 . . ?
H42B C42 H42C 109.5 . . ?

loop_
_geom_bond_atom_site_label_1
_geom_bond_atom_site_label_2
_geom_bond_distance
_geom_bond_site_symmetry_2
_geom_bond_publ_flag
Mg1 O4 1.871(4) . ?
Mg1 O1 1.968(4) . ?
Mg1 O2 1.972(4) . ?
Mg1 N4 2.064(4) . ?
Mg2 O3 1.886(3) . ?
Mg2 O2 1.948(3) . ?
Mg2 O1 1.966(4) . ?
Mg2 N1 2.062(5) . ?
N1 C38 1.320(6) . ?
N1 H1 0.8800 . ?
N2 C38 1.343(6) . ?
N2 C42 1.448(7) . ?
N2 C41 1.460(7) . ?
N3 C38 1.358(6) . ?
N3 C40 1.460(7) . ?
N3 C39 1.466(7) . ?
N4 C33 1.297(6) . ?
N4 H4 0.8800 . ?
N5 C33 1.354(7) . ?
N5 C34 1.456(6) . ?
N5 C35 1.469(7) . ?
N6 C33 1.380(6) . ?
N6 C36 1.464(6) . ?
N6 C37 1.468(7) . ?
O1 C1 1.424(6) . ?
O2 C3 1.416(6) . ?
O3 C19 1.327(5) . ?
O4 C5 1.328(5) . ?
C1 C2 1.521(8) . ?
C1 H1A 0.9900 . ?
C1 H1B 0.9900 . ?
C2 H2A 0.9800 . ?
C2 H2B 0.9800 . ?
C2 H2C 0.9800 . ?
C3 C4 1.520(6) . ?
C3 H3A 0.9900 . ?
C3 H3B 0.9900 . ?
C4 H4A 0.9800 . ?
C4 H4B 0.9800 . ?
C4 H4C 0.9800 . ?
C5 C10 1.429(7) . ?
C5 C6 1.431(7) . ?
C6 C7 1.387(6) . ?
C6 C11 1.535(7) . ?
C7 C8 1.379(7) . ?
C7 H7 0.9500 . ?
C8 C9 1.399(7) . ?
C8 H8 0.9500 . ?
C9 C10 1.404(6) . ?
C9 H9 0.9500 . ?
C10 C15 1.545(7) . ?
C11 C14 1.531(7) . ?
C11 C12 1.536(7) . ?
C11 C13 1.539(7) . ?
C12 H12A 0.9800 . ?
C12 H12B 0.9800 . ?
C12 H12C 0.9800 . ?
C13 H13A 0.9800 . ?
C13 H13B 0.9800 . ?
C13 H13C 0.9800 . ?
C14 H14A 0.9800 . ?
C14 H14B 0.9800 . ?
C14 H14C 0.9800 . ?
C15 C16 1.521(7) . ?
C15 C17 1.532(7) . ?
C15 C18 1.548(7) . ?
C16 H16A 0.9800 . ?
C16 H16B 0.9800 . ?
C16 H16C 0.9800 . ?
C17 H17A 0.9800 . ?
C17 H17B 0.9800 . ?
C17 H17C 0.9800 . ?
C18 H18A 0.9800 . ?
C18 H18B 0.9800 . ?
C18 H18C 0.9800 . ?
C19 C20 1.418(7) . ?
C19 C24 1.434(7) . ?
C20 C21 1.396(6) . ?
C20 C25 1.537(7) . ?
C21 C22 1.382(7) . ?
C21 H21 0.9500 . ?
C22 C23 1.383(7) . ?
C22 H22 0.9500 . ?
C23 C24 1.394(6) . ?
C23 H23 0.9500 . ?
C24 C29 1.530(7) . ?
C25 C27 1.534(6) . ?
C25 C28 1.537(6) . ?
C25 C26 1.550(7) . ?
C26 H26A 0.9800 . ?
C26 H26B 0.9800 . ?
C26 H26C 0.9800 . ?
C27 H27A 0.9800 . ?
C27 H27B 0.9800 . ?
C27 H27C 0.9800 . ?
C28 H28A 0.9800 . ?
C28 H28B 0.9800 . ?
C28 H28C 0.9800 . ?
C29 C31 1.536(7) . ?
C29 C30 1.543(7) . ?
C29 C32 1.549(7) . ?
C30 H30A 0.9800 . ?
C30 H30B 0.9800 . ?
C30 H30C 0.9800 . ?
C31 H31A 0.9800 . ?
C31 H31B 0.9800 . ?
C31 H31C 0.9800 . ?
C32 H32A 0.9800 . ?
C32 H32B 0.9800 . ?
C32 H32C 0.9800 . ?
C34 H34A 0.9800 . ?
C34 H34B 0.9800 . ?
C34 H34C 0.9800 . ?
C35 H35A 0.9800 . ?
C35 H35B 0.9800 . ?
C35 H35C 0.9800 . ?
C36 H36A 0.9800 . ?
C36 H36B 0.9800 . ?
C36 H36C 0.9800 . ?
C37 H37A 0.9800 . ?
C37 H37B 0.9800 . ?
C37 H37C 0.9800 . ?
C39 H39A 0.9800 . ?
C39 H39B 0.9800 . ?
C39 H39C 0.9800 . ?
C40 H40A 0.9800 . ?
C40 H40B 0.9800 . ?
C40 H40C 0.9800 . ?
C41 H41A 0.9800 . ?
C41 H41B 0.9800 . ?
C41 H41C 0.9800 . ?
C42 H42A 0.9800 . ?
C42 H42B 0.9800 . ?
C42 H42C 0.9800 . ?
